data_1549358
loop_
_publ_author_name
'Aarthi, Ramkumar'
'Thiruvalluvar, Aravazhi Amalan'
'Ramachandra Raja, Chidambaram'

_publ_section_title
;
 Bis(4-methylbenzylammonium) tetrabromidozincate
;
_journal_coeditor_code WM4078
_journal_issue 5
_journal_name_full IUCrData
_journal_page_first x180648
_journal_paper_doi 10.1107/S241431461800648X
_journal_volume 3
_journal_year 2018
_chemical_formula_iupac '(C8 H12 N)2 [Zn Br4]'
_chemical_formula_moiety '2(C8 H12 N +), Br4 Zn 2-'
_chemical_formula_sum 'C16 H24 Br4 N2 Zn'
_chemical_formula_weight 629.38
_chemical_name_systematic
;
Bis(4-methylbenzylammonium) tetrabromidozincate
;
_space_group_crystal_system orthorhombic
_space_group_IT_number 33
_space_group_name_Hall 'P 2c -2n'
_space_group_name_H-M_alt 'P n a 21'
_symmetry_space_group_name_Hall 'P 2c -2n'
_symmetry_space_group_name_H-M 'P n a 21'
_atom_sites_solution_hydrogens geom
_audit_creation_method SHELXL-2018/3
_cell_angle_alpha 90
_cell_angle_beta 90
_cell_angle_gamma 90
_cell_formula_units_Z 4
_cell_length_a 11.0702(5)
_cell_length_b 26.0585(13)
_cell_length_c 7.7302(3)
_cell_measurement_reflns_used 9620
_cell_measurement_temperature 296(2)
_cell_measurement_theta_max 27.88
_cell_measurement_theta_min 2.98
_cell_volume 2229.95(17)
_computing_cell_refinement
;
SAINT (Bruker, 2016)
;
_computing_data_collection
;
APEX3 (Bruker, 2016)
;
_computing_data_reduction
;
SAINT (Bruker, 2016)
;
_computing_molecular_graphics
;
ORTEP-3 for Windows (Farrugia, 2012), PLATON (Spek, 2009) and
Mercury (Macrae <i>et al.</i>,  2008)
;
_computing_publication_material
;
SHELXL2018 (Sheldrick, 2015b), PLATON (Spek, 2009) and publCIF
(Westrip, 2010)
;
_computing_structure_refinement
;
SHELXL2018 (Sheldrick, 2015b)
;
_computing_structure_solution
;
SHELXT2018 (Sheldrick, 2015a)
;
_diffrn_ambient_temperature 296(2)
_diffrn_measured_fraction_theta_full 0.980
_diffrn_measured_fraction_theta_max 0.980
_diffrn_measurement_device_type 'Bruker Kappa APEX3 CMOS'
_diffrn_measurement_method '\w and \f scan'
_diffrn_radiation_monochromator graphite
_diffrn_radiation_source 'fine-focus sealed tube'
_diffrn_radiation_type MoK\a
_diffrn_radiation_wavelength 0.71073
_diffrn_reflns_av_R_equivalents 0.0560
_diffrn_reflns_limit_h_max 13
_diffrn_reflns_limit_h_min -13
_diffrn_reflns_limit_k_max 30
_diffrn_reflns_limit_k_min -30
_diffrn_reflns_limit_l_max 9
_diffrn_reflns_limit_l_min -9
_diffrn_reflns_number 27881
_diffrn_reflns_theta_full 24.998
_diffrn_reflns_theta_max 24.998
_diffrn_reflns_theta_min 2.981
_exptl_absorpt_coefficient_mu 8.269
_exptl_absorpt_correction_T_max 0.7456
_exptl_absorpt_correction_T_min 0.3093
_exptl_absorpt_correction_type multi-scan
_exptl_absorpt_process_details
;
(<i>SADABS</i>; Bruker, 2016)
;
_exptl_crystal_colour colourless
_exptl_crystal_density_diffrn 1.875
_exptl_crystal_description block
_exptl_crystal_F_000 1216
_exptl_crystal_size_max 0.150
_exptl_crystal_size_mid 0.150
_exptl_crystal_size_min 0.100
_refine_diff_density_max 1.395
_refine_diff_density_min -1.007
_refine_ls_abs_structure_details
;
Refined as an inversion twin
;
_refine_ls_abs_structure_Flack 0.18(6)
_refine_ls_extinction_method none
_refine_ls_goodness_of_fit_ref 1.356
_refine_ls_hydrogen_treatment constr
_refine_ls_matrix_type full
_refine_ls_number_parameters 213
_refine_ls_number_reflns 3809
_refine_ls_number_restraints 1
_refine_ls_restrained_S_all 1.356
_refine_ls_R_factor_all 0.0807
_refine_ls_R_factor_gt 0.0740
_refine_ls_shift/su_max 0.000
_refine_ls_shift/su_mean 0.000
_refine_ls_structure_factor_coef Fsqd
_refine_ls_weighting_details 'w=1/[\s^2^(Fo^2^)+30.0130P] where P=(Fo^2^+2Fc^2^)/3'
_refine_ls_weighting_scheme calc
_refine_ls_wR_factor_gt 0.1526
_refine_ls_wR_factor_ref 0.1557
_reflns_number_gt 3481
_reflns_number_total 3809
_reflns_threshold_expression 'I > 2\s(I)'
_cod_data_source_file wm4078sup1.cif
_cod_data_source_block I
_cod_database_code 1549358
_shelx_space_group_comment
;
The symmetry employed for this shelxl refinement is uniquely defined
by the following loop, which should always be used as a source of
symmetry information in preference to the above space-group names.
They are only intended as comments.
;
_shelx_estimated_absorpt_t_min 0.370
_shelx_estimated_absorpt_t_max 0.492

loop_
_space_group_symop_operation_xyz
'x, y, z'
'-x, -y, z+1/2'
'-x+1/2, y+1/2, z+1/2'
'x+1/2, -y+1/2, z'

loop_
_atom_site_type_symbol
_atom_site_label
_atom_site_fract_x
_atom_site_fract_y
_atom_site_fract_z
_atom_site_U_iso_or_equiv
_atom_site_adp_type
_atom_site_calc_flag
_atom_site_occupancy
C C1 0.732(2) 0.2421(9) 0.275(3) 0.057(6) Uani d 1
C C2 0.636(2) 0.2194(11) 0.189(3) 0.062(7) Uani d 1
H H2 0.578512 0.239423 0.133959 0.074 Uiso calc 1
C C3 0.628(2) 0.1666(11) 0.187(3) 0.056(6) Uani d 1
H H3 0.565268 0.151337 0.125072 0.067 Uiso calc 1
C C4 0.7094(17) 0.1354(8) 0.274(3) 0.042(5) Uani d 1
C C5 0.8041(18) 0.1597(9) 0.363(3) 0.046(5) Uani d 1
H H5 0.859752 0.140149 0.424816 0.055 Uiso calc 1
C C6 0.815(2) 0.2123(9) 0.359(3) 0.049(6) Uani d 1
H H6 0.879008 0.227882 0.416005 0.059 Uiso calc 1
C C7 0.742(3) 0.2997(9) 0.270(5) 0.103(12) Uani d 1
H H7A 0.776947 0.310150 0.161771 0.154 Uiso calc 1
H H7B 0.793394 0.310999 0.363177 0.154 Uiso calc 1
H H7C 0.663715 0.314629 0.282620 0.154 Uiso calc 1
C C8 0.705(2) 0.0772(9) 0.264(4) 0.064(7) Uani d 1
H H8A 0.693924 0.066588 0.144981 0.077 Uiso calc 1
H H8B 0.781694 0.063220 0.304081 0.077 Uiso calc 1
C C9 0.5269(16) 0.3365(8) 0.850(3) 0.043(5) Uani d 1
C C10 0.617(2) 0.3142(10) 0.755(4) 0.070(8) Uani d 1
H H10 0.685325 0.332821 0.725302 0.084 Uiso calc 1
C C11 0.604(3) 0.2637(12) 0.702(4) 0.074(8) Uani d 1
H H11 0.664217 0.249089 0.633743 0.088 Uiso calc 1
C C12 0.506(2) 0.2346(8) 0.747(3) 0.053(6) Uani d 1
C C13 0.4183(19) 0.2578(9) 0.842(4) 0.060(6) Uani d 1
H H13 0.350192 0.239050 0.872581 0.072 Uiso calc 1
C C14 0.4268(17) 0.3085(9) 0.894(3) 0.046(6) Uani d 1
H H14 0.365046 0.323451 0.958389 0.056 Uiso calc 1
C C15 0.496(3) 0.1779(11) 0.695(5) 0.102(12) Uani d 1
H H15A 0.448471 0.159821 0.778411 0.153 Uiso calc 1
H H15B 0.575688 0.163174 0.690046 0.153 Uiso calc 1
H H15C 0.458851 0.175336 0.583038 0.153 Uiso calc 1
C C16 0.540(3) 0.3897(10) 0.913(3) 0.070(8) Uani d 1
H H16A 0.468909 0.398740 0.978443 0.084 Uiso calc 1
H H16B 0.608749 0.390979 0.991197 0.084 Uiso calc 1
N N1 0.6051(15) 0.0563(6) 0.373(2) 0.044(4) Uani d 1
H H1A 0.619536 0.063181 0.483461 0.066 Uiso calc 1
H H1B 0.600284 0.022474 0.357929 0.066 Uiso calc 1
H H1C 0.535699 0.070774 0.341058 0.066 Uiso calc 1
N N2 0.558(2) 0.4277(8) 0.780(4) 0.091(9) Uani d 1
H H2A 0.636714 0.431734 0.760790 0.136 Uiso calc 1
H H2B 0.526185 0.457349 0.814056 0.136 Uiso calc 1
H H2C 0.522054 0.417394 0.683012 0.136 Uiso calc 1
Zn Zn1 0.74939(18) 0.47543(8) 0.3213(3) 0.0353(5) Uani d 1
Br Br1 0.7646(2) 0.56660(8) 0.2732(3) 0.0568(7) Uani d 1
Br Br2 0.8370(2) 0.44791(8) 0.5903(3) 0.0473(5) Uani d 1
Br Br3 0.53762(18) 0.45225(9) 0.3424(4) 0.0561(6) Uani d 1
Br Br4 0.8535(2) 0.43435(8) 0.0869(3) 0.0480(6) Uani d 1

loop_
_atom_site_aniso_label
_atom_site_aniso_U_11
_atom_site_aniso_U_22
_atom_site_aniso_U_33
_atom_site_aniso_U_12
_atom_site_aniso_U_13
_atom_site_aniso_U_23
C1 0.069(16) 0.056(14) 0.046(13) 0.003(12) 0.001(12) 0.008(12)
C2 0.059(16) 0.079(19) 0.047(14) 0.010(14) -0.011(12) 0.017(13)
C3 0.051(14) 0.081(19) 0.036(12) -0.014(13) -0.004(11) -0.011(13)
C4 0.031(10) 0.049(12) 0.048(12) -0.003(9) 0.010(9) -0.008(11)
C5 0.036(10) 0.072(16) 0.029(12) 0.008(10) -0.009(9) -0.004(11)
C6 0.049(12) 0.058(15) 0.041(13) -0.014(10) 0.010(11) -0.008(11)
C7 0.16(3) 0.032(14) 0.12(3) -0.010(18) -0.01(3) 0.023(18)
C8 0.046(13) 0.063(16) 0.082(18) -0.003(11) 0.019(13) 0.008(15)
C9 0.032(10) 0.051(12) 0.046(12) -0.004(9) -0.012(11) 0.004(11)
C10 0.049(14) 0.071(18) 0.09(2) -0.004(13) 0.016(14) -0.025(16)
C11 0.052(16) 0.10(2) 0.067(18) 0.026(16) 0.008(14) -0.021(16)
C12 0.072(16) 0.044(13) 0.042(13) 0.011(12) -0.019(12) -0.008(10)
C13 0.048(12) 0.068(16) 0.063(14) -0.013(11) -0.011(15) -0.005(15)
C14 0.021(10) 0.082(17) 0.036(12) 0.000(10) 0.006(8) 0.007(11)
C15 0.13(3) 0.056(18) 0.12(3) 0.014(19) -0.04(2) -0.020(19)
C16 0.082(19) 0.073(18) 0.055(15) -0.012(16) -0.020(15) 0.013(15)
N1 0.055(11) 0.044(11) 0.033(11) 0.006(8) -0.001(8) 0.008(8)
N2 0.11(2) 0.046(13) 0.11(2) 0.011(12) 0.059(17) -0.013(14)
Zn1 0.0342(10) 0.0417(12) 0.0299(10) -0.0021(9) 0.0006(11) 0.0021(10)
Br1 0.0774(17) 0.0412(12) 0.0519(13) -0.0059(11) 0.0131(12) 0.0037(10)
Br2 0.0508(12) 0.0592(13) 0.0319(10) 0.0072(10) -0.0009(11) 0.0076(13)
Br3 0.0352(10) 0.0574(14) 0.0757(15) -0.0107(9) 0.0000(13) -0.0002(14)
Br4 0.0532(13) 0.0552(13) 0.0355(11) 0.0062(10) 0.0054(11) -0.0036(14)

loop_
_atom_type_symbol
_atom_type_description
_atom_type_scat_dispersion_real
_atom_type_scat_dispersion_imag
_atom_type_scat_source
C C 0.0033 0.0016 'International Tables Vol C Tables 4.2.6.8 and 6.1.1.4'
H H 0.0000 0.0000 'International Tables Vol C Tables 4.2.6.8 and 6.1.1.4'
N N 0.0061 0.0033 'International Tables Vol C Tables 4.2.6.8 and 6.1.1.4'
Zn Zn 0.2839 1.4301 'International Tables Vol C Tables 4.2.6.8 and 6.1.1.4'
Br Br -0.2901 2.4595 'International Tables Vol C Tables 4.2.6.8 and 6.1.1.4'

loop_
_geom_angle_atom_site_label_1
_geom_angle_atom_site_label_2
_geom_angle_atom_site_label_3
_geom_angle
C6 C1 C2 120(2)
C6 C1 C7 122(3)
C2 C1 C7 118(3)
C3 C2 C1 119(2)
C3 C2 H2 120.5
C1 C2 H2 120.5
C2 C3 C4 122(2)
C2 C3 H3 118.9
C4 C3 H3 118.9
C3 C4 C5 117(2)
C3 C4 C8 123(2)
C5 C4 C8 120(2)
C6 C5 C4 120(2)
C6 C5 H5 120.0
C4 C5 H5 120.0
C1 C6 C5 121(2)
C1 C6 H6 119.3
C5 C6 H6 119.3
C1 C7 H7A 109.5
C1 C7 H7B 109.5
H7A C7 H7B 109.5
C1 C7 H7C 109.5
H7A C7 H7C 109.5
H7B C7 H7C 109.5
N1 C8 C4 111.0(19)
N1 C8 H8A 109.4
C4 C8 H8A 109.4
N1 C8 H8B 109.4
C4 C8 H8B 109.4
H8A C8 H8B 108.0
C14 C9 C10 120(2)
C14 C9 C16 120(2)
C10 C9 C16 120(2)
C9 C10 C11 119(2)
C9 C10 H10 120.3
C11 C10 H10 120.3
C12 C11 C10 122(2)
C12 C11 H11 119.0
C10 C11 H11 119.0
C13 C12 C11 117(2)
C13 C12 C15 122(3)
C11 C12 C15 121(3)
C12 C13 C14 122(2)
C12 C13 H13 118.8
C14 C13 H13 118.8
C9 C14 C13 119(2)
C9 C14 H14 120.3
C13 C14 H14 120.3
C12 C15 H15A 109.5
C12 C15 H15B 109.5
H15A C15 H15B 109.5
C12 C15 H15C 109.5
H15A C15 H15C 109.5
H15B C15 H15C 109.5
N2 C16 C9 115(2)
N2 C16 H16A 108.4
C9 C16 H16A 108.4
N2 C16 H16B 108.4
C9 C16 H16B 108.4
H16A C16 H16B 107.5
C8 N1 H1A 109.5
C8 N1 H1B 109.5
H1A N1 H1B 109.5
C8 N1 H1C 109.5
H1A N1 H1C 109.5
H1B N1 H1C 109.5
C16 N2 H2A 109.5
C16 N2 H2B 109.5
H2A N2 H2B 109.5
C16 N2 H2C 109.5
H2A N2 H2C 109.5
H2B N2 H2C 109.5
Br4 Zn1 Br2 109.05(11)
Br4 Zn1 Br1 106.84(11)
Br2 Zn1 Br1 113.53(12)
Br4 Zn1 Br3 113.82(13)
Br2 Zn1 Br3 104.90(12)
Br1 Zn1 Br3 108.86(11)

loop_
_geom_bond_atom_site_label_1
_geom_bond_atom_site_label_2
_geom_bond_distance
C1 C6 1.37(3)
C1 C2 1.38(3)
C1 C7 1.51(3)
C2 C3 1.38(4)
C2 H2 0.9300
C3 C4 1.39(3)
C3 H3 0.9300
C4 C5 1.41(3)
C4 C8 1.52(3)
C5 C6 1.38(3)
C5 H5 0.9300
C6 H6 0.9300
C7 H7A 0.9600
C7 H7B 0.9600
C7 H7C 0.9600
C8 N1 1.49(3)
C8 H8A 0.9700
C8 H8B 0.9700
C9 C14 1.37(3)
C9 C10 1.37(3)
C9 C16 1.47(3)
C10 C11 1.38(4)
C10 H10 0.9300
C11 C12 1.37(4)
C11 H11 0.9300
C12 C13 1.36(3)
C12 C15 1.54(3)
C13 C14 1.39(3)
C13 H13 0.9300
C14 H14 0.9300
C15 H15A 0.9600
C15 H15B 0.9600
C15 H15C 0.9600
C16 N2 1.44(3)
C16 H16A 0.9700
C16 H16B 0.9700
N1 H1A 0.8900
N1 H1B 0.8900
N1 H1C 0.8900
N2 H2A 0.8900
N2 H2B 0.8900
N2 H2C 0.8900
Zn1 Br4 2.399(3)
Zn1 Br2 2.404(3)
Zn1 Br1 2.411(3)
Zn1 Br3 2.426(3)

loop_
_geom_hbond_atom_site_label_D
_geom_hbond_atom_site_label_H
_geom_hbond_atom_site_label_A
_geom_hbond_site_symmetry_A
_geom_hbond_distance_DH
_geom_hbond_distance_HA
_geom_hbond_distance_DA
_geom_hbond_angle_DHA
_geom_hbond_publ_flag
C2 H2 Cg2 1_554 0.93 2.94 3.73(3) 143 yes
C14 H14 Cg1 4_456 0.93 2.94 3.72(2) 143 yes
C8 H8B Br3 4 0.97 2.88 3.81(2) 161 yes
C8 H8A Br1 3_644 0.97 2.91 3.82(3) 157 yes
C16 H16B Br4 1_556 0.97 3.03 3.90(3) 150 yes
N1 H1A Br1 3_645 0.89 2.58 3.427(17) 159 yes
N1 H1B Br2 3_644 0.89 2.92 3.626(17) 137 yes
N1 H1B Br4 3_645 0.89 2.94 3.613(16) 133 yes
N1 H1C Br2 4_455 0.89 2.96 3.414(17) 113 yes
N1 H1C Br4 4_455 0.89 2.82 3.563(17) 142 yes
N2 H2A Br2 . 0.89 2.61 3.46(2) 159 yes
N2 H2B Br3 2_665 0.89 2.47 3.34(2) 166 yes
N2 H2C Br3 . 0.89 2.79 3.45(3) 132 yes

loop_
_geom_torsion_atom_site_label_1
_geom_torsion_atom_site_label_2
_geom_torsion_atom_site_label_3
_geom_torsion_atom_site_label_4
_geom_torsion
C6 C1 C2 C3 -2(4)
C7 C1 C2 C3 178(3)
C1 C2 C3 C4 3(4)
C2 C3 C4 C5 -1(3)
C2 C3 C4 C8 -177(2)
C3 C4 C5 C6 -1(3)
C8 C4 C5 C6 174(2)
C2 C1 C6 C5 0(4)
C7 C1 C6 C5 180(2)
C4 C5 C6 C1 2(3)
C3 C4 C8 N1 -76(3)
C5 C4 C8 N1 109(2)
C14 C9 C10 C11 1(4)
C16 C9 C10 C11 178(2)
C9 C10 C11 C12 -2(5)
C10 C11 C12 C13 2(4)
C10 C11 C12 C15 -177(3)
C11 C12 C13 C14 -1(4)
C15 C12 C13 C14 178(3)
C10 C9 C14 C13 1(4)
C16 C9 C14 C13 -177(2)
C12 C13 C14 C9 0(4)
C14 C9 C16 N2 -124(3)
C10 C9 C16 N2 59(4)

_cod_database_fobs_code 1549358
